data_7021236
loop_
_publ_author_name
'Connell, Timothy U.'
'Sandanayake, Saman'
'Khairallah, George N.'
'White, Jonathan M.'
'O'Hair, Richard A J'
'Donnelly, Paul S.'
'Williams, Spencer J.'

_publ_section_title
;
 Halide-ion-templated Ag8Cu6 rhombic dodecahedrons: synthesis, structure
 and reactivity of [Ag8Cu6(C[triple bond, length as m-dash]CtBu)12X]BF4 (X
 = Cl, Br).
;
_journal_issue 14
_journal_name_full 'Dalton transactions (Cambridge, England : 2003)'
_journal_page_first 4903
_journal_page_last 4907
_journal_paper_doi 10.1039/c3dt33027c
_journal_volume 42
_journal_year 2013
_chemical_formula_sum 'C72 H108 Ag8 B Cl Cu6 F4'
_chemical_formula_weight 2340.04
_chemical_name_systematic
;
?
;
_space_group_IT_number 148
_symmetry_cell_setting trigonal
_symmetry_space_group_name_Hall '-R 3'
_symmetry_space_group_name_H-M 'R -3 :H'
_atom_sites_solution_hydrogens geom
_atom_sites_solution_primary direct
_atom_sites_solution_secondary difmap
_audit_creation_method SHELXL-97
_cell_angle_alpha 90.000(5)
_cell_angle_beta 90.000(5)
_cell_angle_gamma 120.000(5)
_cell_formula_units_Z 3
_cell_length_a 16.090(5)
_cell_length_b 16.090(5)
_cell_length_c 29.132(5)
_cell_measurement_reflns_used 10139
_cell_measurement_temperature 130.0(1)
_cell_measurement_theta_max 29.0571
_cell_measurement_theta_min 2.9930
_cell_volume 6532(3)
_computing_cell_refinement
;
CrysAlisPro, Agilent Technologies,
Version 1.171.35.15 (release 03-08-2011 CrysAlis171 .NET)
(compiled Aug 3 2011,13:03:54)
;
_computing_data_collection
;
CrysAlisPro, Agilent Technologies,
Version 1.171.35.15 (release 03-08-2011 CrysAlis171 .NET)
(compiled Aug 3 2011,13:03:54)
;
_computing_data_reduction
;
CrysAlisPro, Agilent Technologies,
Version 1.171.35.15 (release 03-08-2011 CrysAlis171 .NET)
(compiled Aug 3 2011,13:03:54)
;
_diffrn_ambient_temperature 130.0(1)
_diffrn_measured_fraction_theta_full 0.998
_diffrn_measured_fraction_theta_max 0.998
_diffrn_measurement_device_type 'SuperNova, Dual, Cu at zero, Atlas'
_diffrn_measurement_method '\w scans'
_diffrn_radiation_monochromator mirror
_diffrn_radiation_source 'SuperNova (Mo) X-ray Source'
_diffrn_radiation_type 'Mo K\a'
_diffrn_radiation_wavelength 0.7107
_diffrn_reflns_av_R_equivalents 0.0286
_diffrn_reflns_av_sigmaI/netI 0.0149
_diffrn_reflns_limit_h_max 18
_diffrn_reflns_limit_h_min -19
_diffrn_reflns_limit_k_max 19
_diffrn_reflns_limit_k_min -17
_diffrn_reflns_limit_l_max 34
_diffrn_reflns_limit_l_min -31
_diffrn_reflns_number 17769
_diffrn_reflns_theta_full 24.98
_diffrn_reflns_theta_max 24.98
_diffrn_reflns_theta_min 3.01
_exptl_absorpt_coefficient_mu 3.259
_exptl_absorpt_correction_T_max 1.00000
_exptl_absorpt_correction_T_min 0.59612
_exptl_absorpt_correction_type multi-scan
_exptl_absorpt_process_details
;
CrysAlisPro, Agilent Technologies,
Version 1.171.35.15 (release 03-08-2011 CrysAlis171 .NET)
(compiled Aug 3 2011,13:03:54)
Empirical absorption correction using spherical harmonics,
implemented in SCALE3 ABSPACK scaling algorithm.
;
_exptl_crystal_colour colourless
_exptl_crystal_density_diffrn 1.785
_exptl_crystal_density_method 'not measured'
_exptl_crystal_description block
_exptl_crystal_F_000 3444
_exptl_crystal_size_max 0.4103
_exptl_crystal_size_mid 0.2919
_exptl_crystal_size_min 0.2346
_platon_squeeze_details
;
;
_refine_diff_density_max 0.940
_refine_diff_density_min -0.922
_refine_diff_density_rms 0.103
_refine_ls_extinction_method none
_refine_ls_goodness_of_fit_ref 1.029
_refine_ls_hydrogen_treatment constr
_refine_ls_matrix_type full
_refine_ls_number_parameters 188
_refine_ls_number_reflns 2547
_refine_ls_number_restraints 90
_refine_ls_restrained_S_all 1.025
_refine_ls_R_factor_all 0.0456
_refine_ls_R_factor_gt 0.0405
_refine_ls_shift/su_max 0.001
_refine_ls_shift/su_mean 0.000
_refine_ls_structure_factor_coef Fsqd
_refine_ls_weighting_details 'calc w=1/[\s^2^(Fo^2^)+(0.0543P)^2^+69.7000P] where P=(Fo^2^+2Fc^2^)/3'
_refine_ls_weighting_scheme calc
_refine_ls_wR_factor_gt 0.1098
_refine_ls_wR_factor_ref 0.1142
_reflns_number_gt 2248
_reflns_number_total 2547
_reflns_threshold_expression >2sigma(I)
_cod_data_source_file c3dt33027c.txt
_cod_data_source_block shelxl
_cod_depositor_comments
;
The following automatic conversions were performed:

'_symmetry_cell_setting' value 'TRIGONAL' changed to 'trigonal'
according to /home/saulius/struct/CIF-dictionaries/cif_core.dic
dictionary named 'cif_core.dic' version 2.4.2 from 2011-04-26.

Automatic conversion script
Id: cif_fix_values 1891 2012-01-12 08:04:46Z andrius 
;
_cod_original_cell_volume 6531(3)
_cod_original_sg_symbol_H-M 'R -3'
_cod_database_code 7021236

loop_
_symmetry_equiv_pos_as_xyz
'x, y, z'
'-y, x-y, z'
'-x+y, -x, z'
'x+2/3, y+1/3, z+1/3'
'-y+2/3, x-y+1/3, z+1/3'
'-x+y+2/3, -x+1/3, z+1/3'
'x+1/3, y+2/3, z+2/3'
'-y+1/3, x-y+2/3, z+2/3'
'-x+y+1/3, -x+2/3, z+2/3'
'-x, -y, -z'
'y, -x+y, -z'
'x-y, x, -z'
'-x+2/3, -y+1/3, -z+1/3'
'y+2/3, -x+y+1/3, -z+1/3'
'x-y+2/3, x+1/3, -z+1/3'
'-x+1/3, -y+2/3, -z+2/3'
'y+1/3, -x+y+2/3, -z+2/3'
'x-y+1/3, x+2/3, -z+2/3'

loop_
_atom_site_label
_atom_site_type_symbol
_atom_site_fract_x
_atom_site_fract_y
_atom_site_fract_z
_atom_site_U_iso_or_equiv
_atom_site_adp_type
_atom_site_occupancy
_atom_site_symmetry_multiplicity
_atom_site_calc_flag
_atom_site_refinement_flags
_atom_site_disorder_assembly
_atom_site_disorder_group
C1 C 0.4971(4) 0.2638(4) 0.4369(2) 0.0529(14) Uani 1 1 d . . .
C2 C 0.4738(5) 0.2009(5) 0.4654(2) 0.073(2) Uani 1 1 d . A .
C3 C 0.4412(8) 0.1302(7) 0.5022(3) 0.144(5) Uani 1 1 d D . .
C4 C 0.3659(15) 0.0351(10) 0.4863(6) 0.183(12) Uani 0.698(17) 1 d PDU A 1
H4A H 0.3453 -0.0095 0.5114 0.274 Uiso 0.698(17) 1 calc PR A 1
H4B H 0.3910 0.0131 0.4622 0.274 Uiso 0.698(17) 1 calc PR A 1
H4C H 0.3123 0.0396 0.4749 0.274 Uiso 0.698(17) 1 calc PR A 1
C5 C 0.411(2) 0.1668(14) 0.5413(6) 0.219(10) Uani 0.698(17) 1 d PDU A 1
H5A H 0.3891 0.1209 0.5658 0.328 Uiso 0.698(17) 1 calc PR A 1
H5B H 0.3593 0.1770 0.5318 0.328 Uiso 0.698(17) 1 calc PR A 1
H5C H 0.4638 0.2264 0.5516 0.328 Uiso 0.698(17) 1 calc PR A 1
C6 C 0.5241(13) 0.1308(18) 0.5242(7) 0.205(11) Uani 0.698(17) 1 d PDU A 1
H6A H 0.5020 0.0848 0.5488 0.307 Uiso 0.698(17) 1 calc PR A 1
H6B H 0.5667 0.1936 0.5363 0.307 Uiso 0.698(17) 1 calc PR A 1
H6C H 0.5576 0.1145 0.5020 0.307 Uiso 0.698(17) 1 calc PR A 1
C5' C 0.352(2) 0.129(3) 0.5147(13) 0.207(12) Uani 0.302(17) 1 d PDU A 2
H5'1 H 0.3223 0.0867 0.5403 0.310 Uiso 0.302(17) 1 calc PR A 2
H5'2 H 0.3087 0.1073 0.4890 0.310 Uiso 0.302(17) 1 calc PR A 2
H5'3 H 0.3664 0.1928 0.5230 0.310 Uiso 0.302(17) 1 calc PR A 2
C4' C 0.440(3) 0.0442(17) 0.4838(13) 0.187(13) Uani 0.302(17) 1 d PDU A 2
H4'1 H 0.4178 -0.0045 0.5071 0.281 Uiso 0.302(17) 1 calc PR A 2
H4'2 H 0.5039 0.0606 0.4746 0.281 Uiso 0.302(17) 1 calc PR A 2
H4'3 H 0.3981 0.0206 0.4577 0.281 Uiso 0.302(17) 1 calc PR A 2
C6' C 0.483(4) 0.153(4) 0.5486(7) 0.214(11) Uani 0.302(17) 1 d PDU A 2
H6'1 H 0.4489 0.0975 0.5680 0.321 Uiso 0.302(17) 1 calc PR A 2
H6'2 H 0.4794 0.2057 0.5609 0.321 Uiso 0.302(17) 1 calc PR A 2
H6'3 H 0.5495 0.1688 0.5469 0.321 Uiso 0.302(17) 1 calc PR A 2
C7 C 0.5334(4) 0.4691(4) 0.3621(2) 0.0481(12) Uani 1 1 d . . .
C8 C 0.5307(4) 0.5336(4) 0.3426(2) 0.0595(16) Uani 1 1 d . B .
C9 C 0.5187(6) 0.6092(5) 0.3207(3) 0.104(3) Uani 1 1 d D . .
C10 C 0.6092(11) 0.7050(9) 0.3254(8) 0.155(7) Uani 0.585(11) 1 d PDU B 1
H10A H 0.6001 0.7538 0.3114 0.233 Uiso 0.585(11) 1 calc PR B 1
H10B H 0.6612 0.7025 0.3106 0.233 Uiso 0.585(11) 1 calc PR B 1
H10C H 0.6240 0.7196 0.3574 0.233 Uiso 0.585(11) 1 calc PR B 1
C11 C 0.4426(14) 0.6202(15) 0.3457(8) 0.140(6) Uani 0.585(11) 1 d PDU B 1
H11A H 0.4358 0.6704 0.3315 0.210 Uiso 0.585(11) 1 calc PR B 1
H11B H 0.4610 0.6363 0.3772 0.210 Uiso 0.585(11) 1 calc PR B 1
H11C H 0.3826 0.5610 0.3441 0.210 Uiso 0.585(11) 1 calc PR B 1
C12 C 0.5246(19) 0.6056(15) 0.2690(4) 0.155(7) Uani 0.585(11) 1 d PDU B 1
H12A H 0.5170 0.6560 0.2557 0.232 Uiso 0.585(11) 1 calc PR B 1
H12B H 0.4747 0.5446 0.2581 0.232 Uiso 0.585(11) 1 calc PR B 1
H12C H 0.5860 0.6140 0.2605 0.232 Uiso 0.585(11) 1 calc PR B 1
C11' C 0.4147(10) 0.5686(17) 0.3078(10) 0.154(8) Uani 0.415(11) 1 d PDU B 2
H11D H 0.4062 0.6180 0.2938 0.231 Uiso 0.415(11) 1 calc PR B 2
H11E H 0.3755 0.5453 0.3348 0.231 Uiso 0.415(11) 1 calc PR B 2
H11F H 0.3961 0.5168 0.2864 0.231 Uiso 0.415(11) 1 calc PR B 2
C12' C 0.6022(15) 0.6722(17) 0.2899(9) 0.145(7) Uani 0.415(11) 1 d PDU B 2
H12D H 0.5925 0.7213 0.2767 0.218 Uiso 0.415(11) 1 calc PR B 2
H12E H 0.6069 0.6340 0.2658 0.218 Uiso 0.415(11) 1 calc PR B 2
H12F H 0.6604 0.7013 0.3075 0.218 Uiso 0.415(11) 1 calc PR B 2
C10' C 0.546(2) 0.6822(14) 0.3587(6) 0.157(7) Uani 0.415(11) 1 d PDU B 2
H10D H 0.5393 0.7351 0.3478 0.236 Uiso 0.415(11) 1 calc PR B 2
H10E H 0.6107 0.7048 0.3679 0.236 Uiso 0.415(11) 1 calc PR B 2
H10F H 0.5037 0.6529 0.3844 0.236 Uiso 0.415(11) 1 calc PR B 2
Cl Cl 0.6667 0.3333 0.3333 0.0289(5) Uani 1 6 d S . .
Cu Cu 0.52148(5) 0.36597(4) 0.39703(2) 0.0441(2) Uani 1 1 d . . .
Ag1 Ag 0.6667 0.3333 0.43652(2) 0.0506(2) Uani 1 3 d S . .
Ag2 Ag 0.70057(3) 0.52568(3) 0.368528(15) 0.05154(18) Uani 1 1 d . . .

loop_
_atom_site_aniso_label
_atom_site_aniso_U_11
_atom_site_aniso_U_22
_atom_site_aniso_U_33
_atom_site_aniso_U_23
_atom_site_aniso_U_13
_atom_site_aniso_U_12
C1 0.047(3) 0.056(3) 0.056(3) 0.015(3) 0.017(3) 0.027(3)
C2 0.087(5) 0.076(4) 0.062(4) 0.029(3) 0.038(4) 0.046(4)
C3 0.216(14) 0.145(10) 0.124(8) 0.091(8) 0.110(9) 0.130(11)
C4 0.153(17) 0.082(9) 0.177(14) 0.089(10) -0.050(15) -0.044(11)
C5 0.29(2) 0.204(15) 0.108(11) 0.108(12) 0.030(12) 0.080(15)
C6 0.27(2) 0.192(15) 0.112(12) 0.107(12) -0.017(12) 0.087(15)
C5' 0.28(3) 0.194(17) 0.100(14) 0.120(15) 0.028(15) 0.088(17)
C4' 0.16(2) 0.085(11) 0.177(16) 0.090(12) -0.051(18) -0.039(15)
C6' 0.28(2) 0.201(15) 0.107(13) 0.106(13) 0.004(13) 0.080(16)
C7 0.041(3) 0.038(3) 0.072(3) 0.002(3) 0.006(2) 0.024(2)
C8 0.049(3) 0.051(3) 0.091(4) 0.008(3) 0.016(3) 0.034(3)
C9 0.114(7) 0.074(5) 0.164(9) 0.054(6) 0.057(6) 0.076(5)
C10 0.173(11) 0.119(10) 0.208(15) 0.096(10) 0.078(11) 0.098(9)
C11 0.139(10) 0.131(11) 0.219(16) 0.096(10) 0.090(11) 0.119(9)
C12 0.198(15) 0.130(12) 0.180(15) 0.102(11) 0.062(12) 0.116(11)
C11' 0.134(12) 0.148(14) 0.230(18) 0.117(12) 0.066(14) 0.108(11)
C12' 0.178(13) 0.117(11) 0.187(15) 0.098(11) 0.081(12) 0.108(10)
C10' 0.171(11) 0.123(11) 0.215(15) 0.098(11) 0.083(12) 0.101(10)
Cl 0.0273(7) 0.0273(7) 0.0323(12) 0.000 0.000 0.0136(4)
Cu 0.0454(4) 0.0395(4) 0.0515(4) 0.0093(3) 0.0105(3) 0.0243(3)
Ag1 0.0540(3) 0.0540(3) 0.0437(4) 0.000 0.000 0.02702(15)
Ag2 0.0433(3) 0.0483(3) 0.0645(3) -0.00139(18) 0.00408(18) 0.0240(2)

loop_
_atom_type_symbol
_atom_type_description
_atom_type_scat_dispersion_real
_atom_type_scat_dispersion_imag
_atom_type_scat_source
C C 0.0033 0.0016 'International Tables Vol C Tables 4.2.6.8 and 6.1.1.4'
H H 0.0000 0.0000 'International Tables Vol C Tables 4.2.6.8 and 6.1.1.4'
Cl Cl 0.1484 0.1585 'International Tables Vol C Tables 4.2.6.8 and 6.1.1.4'
Cu Cu 0.3201 1.2651 'International Tables Vol C Tables 4.2.6.8 and 6.1.1.4'
Ag Ag -0.8971 1.1015 'International Tables Vol C Tables 4.2.6.8 and 6.1.1.4'
B B 0.0013 0.0007 'International Tables Vol C Tables 4.2.6.8 and 6.1.1.4'
F F 0.0171 0.0103 'International Tables Vol C Tables 4.2.6.8 and 6.1.1.4'

loop_
_geom_angle_atom_site_label_1
_geom_angle_atom_site_label_2
_geom_angle_atom_site_label_3
_geom_angle
_geom_angle_site_symmetry_1
_geom_angle_site_symmetry_3
C2 C1 Cu 171.9(5) . .
C2 C1 Ag2 100.4(5) . 2_655
Cu C1 Ag2 84.9(2) . 2_655
C2 C1 Ag1 101.5(5) . .
Cu C1 Ag1 84.1(2) . .
Ag2 C1 Ag1 94.30(19) 2_655 .
C1 C2 C3 174.1(8) . .
C2 C3 C4 111.6(9) . .
C2 C3 C6' 123(2) . .
C4 C3 C6' 126(2) . .
C2 C3 C5 108.5(9) . .
C4 C3 C5 113.1(15) . .
C6' C3 C5 53.1(19) . .
C2 C3 C5' 99.2(14) . .
C4 C3 C5' 77(2) . .
C6' C3 C5' 95.9(17) . .
C5 C3 C5' 45.2(13) . .
C2 C3 C4' 107.2(16) . .
C4 C3 C4' 45.1(13) . .
C6' C3 C4' 110(2) . .
C5 C3 C4' 143.6(17) . .
C5' C3 C4' 121.6(18) . .
C2 C3 C6 110.1(9) . .
C4 C3 C6 114.5(15) . .
C6' C3 C6 45.1(13) . .
C5 C3 C6 98.1(16) . .
C5' C3 C6 139.8(17) . .
C4' C3 C6 76(2) . .
C8 C7 Cu 171.6(5) . .
C8 C7 Ag2 103.2(4) . .
Cu C7 Ag2 83.8(2) . .
C8 C7 Ag2 99.1(5) . 18_545
Cu C7 Ag2 84.74(19) . 18_545
Ag2 C7 Ag2 95.49(18) . 18_545
C7 C8 C9 174.8(6) . .
C8 C9 C10 110.3(9) . .
C8 C9 C11 109.8(8) . .
C10 C9 C11 105.2(11) . .
C8 C9 C11' 109.1(11) . .
C10 C9 C11' 139.5(13) . .
C11 C9 C11' 51.8(8) . .
C8 C9 C12' 111.9(11) . .
C10 C9 C12' 44.5(14) . .
C11 C9 C12' 135.2(12) . .
C11' C9 C12' 124.4(14) . .
C8 C9 C10' 102.7(12) . .
C10 C9 C10' 51.9(8) . .
C11 C9 C10' 59.3(15) . .
C11' C9 C10' 110.1(13) . .
C12' C9 C10' 95.8(12) . .
C8 C9 C12 111.4(8) . .
C10 C9 C12 94.7(12) . .
C11 C9 C12 123.7(14) . .
C11' C9 C12 79.2(16) . .
C12' C9 C12 51.7(8) . .
C10' C9 C12 139.4(12) . .
C7 Cu C1 172.3(2) . .
C7 Cu Ag2 55.66(16) . .
C1 Cu Ag2 129.64(18) . .
C7 Cu Ag1 130.24(16) . .
C1 Cu Ag1 55.18(17) . .
Ag2 Cu Ag1 74.64(2) . .
C7 Cu Ag2 55.07(18) . 18_545
C1 Cu Ag2 129.50(19) . 18_545
Ag2 Cu Ag2 75.472(19) . 18_545
Ag1 Cu Ag2 117.99(3) . 18_545
C7 Cu Ag2 129.90(18) . 2_655
C1 Cu Ag2 54.66(19) . 2_655
Ag2 Cu Ag2 118.80(3) . 2_655
Ag1 Cu Ag2 74.132(19) . 2_655
Ag2 Cu Ag2 74.96(2) 18_545 2_655
C1 Ag1 C1 119.998(4) 2_655 3_665
C1 Ag1 C1 119.998(4) 2_655 .
C1 Ag1 C1 119.998(3) 3_665 .
C1 Ag1 Cu 40.71(14) 2_655 2_655
C1 Ag1 Cu 145.67(14) 3_665 2_655
C1 Ag1 Cu 86.44(15) . 2_655
C1 Ag1 Cu 86.44(15) 2_655 3_665
C1 Ag1 Cu 40.71(14) 3_665 3_665
C1 Ag1 Cu 145.67(14) . 3_665
Cu Ag1 Cu 105.09(2) 2_655 3_665
C1 Ag1 Cu 145.67(14) 2_655 .
C1 Ag1 Cu 86.44(15) 3_665 .
C1 Ag1 Cu 40.71(14) . .
Cu Ag1 Cu 105.09(2) 2_655 .
Cu Ag1 Cu 105.09(2) 3_665 .
C1 Ag2 C7 121.1(2) 3_665 .
C1 Ag2 C7 119.5(2) 3_665 17
C7 Ag2 C7 119.42(10) . 17
C1 Ag2 Cu 86.88(14) 3_665 .
C7 Ag2 Cu 40.57(13) . .
C7 Ag2 Cu 144.70(13) 17 .
C1 Ag2 Cu 144.15(14) 3_665 17
C7 Ag2 Cu 85.97(14) . 17
C7 Ag2 Cu 40.19(13) 17 17
Cu Ag2 Cu 104.68(3) . 17
C1 Ag2 Cu 40.48(14) 3_665 3_665
C7 Ag2 Cu 145.31(13) . 3_665
C7 Ag2 Cu 85.80(13) 17 3_665
Cu Ag2 Cu 105.05(3) . 3_665
Cu Ag2 Cu 103.82(2) 17 3_665

loop_
_geom_bond_atom_site_label_1
_geom_bond_atom_site_label_2
_geom_bond_distance
_geom_bond_site_symmetry_2
C1 C2 1.214(8) .
C1 Cu 1.887(6) .
C1 Ag2 2.372(6) 2_655
C1 Ag1 2.375(6) .
C2 C3 1.457(10) .
C3 C4 1.474(9) .
C3 C6' 1.474(9) .
C3 C5 1.475(9) .
C3 C5' 1.475(9) .
C3 C4' 1.476(9) .
C3 C6 1.476(9) .
C7 C8 1.203(8) .
C7 Cu 1.873(5) .
C7 Ag2 2.377(5) .
C7 Ag2 2.379(6) 18_545
C8 C9 1.469(9) .
C9 C10 1.507(8) .
C9 C11 1.508(8) .
C9 C11' 1.509(8) .
C9 C12' 1.509(8) .
C9 C10' 1.510(8) .
C9 C12 1.512(8) .
Cu Ag2 2.8621(11) .
Cu Ag1 2.8781(10) .
Cu Ag2 2.8896(9) 18_545
Cu Ag2 2.8954(11) 2_655
Ag1 C1 2.375(6) 2_655
Ag1 C1 2.375(6) 3_665
Ag1 Cu 2.8781(10) 2_655
Ag1 Cu 2.8781(10) 3_665
Ag2 C1 2.372(6) 3_665
Ag2 C7 2.379(6) 17
Ag2 Cu 2.8896(9) 17
Ag2 Cu 2.8954(11) 3_665

loop_
_platon_squeeze_void_nr
_platon_squeeze_void_average_x
_platon_squeeze_void_average_y
_platon_squeeze_void_average_z
_platon_squeeze_void_volume
_platon_squeeze_void_count_electrons
_platon_squeeze_void_content
1 0.000 0.000 0.250 7 0 ' '
2 0.000 0.000 0.500 180 18 ' '
3 0.000 0.000 0.750 7 0 ' '
4 0.333 0.667 0.167 182 18 ' '
5 0.333 0.667 0.417 7 0 ' '
6 0.333 0.667 0.917 7 0 ' '
7 0.667 0.333 0.833 182 18 ' '
8 0.667 0.333 0.083 7 0 ' '
9 0.667 0.333 0.583 7 0 ' '
